data_7134078
loop_
_publ_author_name
'Maurya, Naveen Kumar'
'Singh, Anushka'
'Sahu, Ankita'
'Kumar, Asit'
'Kant, Ruchir'
'Govind Rao, Vishal'
'Shukla, Sanjeev Kumar'
'Kuram, Malleswara Rao'

_publ_section_title
;
 Suzuki-Miyaura/Mizoroki-Heck Coupling Cascade to Access
 2,2'-Bifunctionalized Biaryls
;
_journal_name_full 'Chemical Communications'
_journal_paper_doi 10.1039/D4CC05763E
_journal_year 2025
_chemical_formula_sum 'C23 H19 Cl O2'
_chemical_formula_weight 362.83
_space_group_IT_number 2
_space_group_name_Hall '-P 1'
_space_group_name_H-M_alt 'P -1'
_symmetry_cell_setting triclinic
_symmetry_Int_Tables_number 2
_symmetry_space_group_name_Hall '-P 1'
_symmetry_space_group_name_H-M 'P -1'
_atom_sites_solution_hydrogens geom
_atom_sites_solution_primary direct
_atom_sites_solution_secondary difmap
_audit_creation_method SHELXL-97
_audit_update_record
;
2024-01-24 deposited with the CCDC.	2024-12-23 downloaded from the CCDC.
;
_cell_angle_alpha 102.5890(10)
_cell_angle_beta 97.7710(10)
_cell_angle_gamma 108.9250(10)
_cell_formula_units_Z 2
_cell_length_a 7.87220(10)
_cell_length_b 11.3433(2)
_cell_length_c 11.65270(10)
_cell_measurement_reflns_used 7596
_cell_measurement_temperature 293(2)
_cell_measurement_theta_max 76.9960
_cell_measurement_theta_min 3.9850
_cell_volume 936.44(2)
_computing_cell_refinement 'CrysAlisPro 1.171.42.67a (Rigaku OD, 2022)'
_computing_data_collection 'CrysAlisPro 1.171.42.67a (Rigaku OD, 2022)'
_computing_data_reduction 'CrysAlisPro 1.171.42.67a (Rigaku OD, 2022)'
_computing_molecular_graphics 'SHELXTL (Bruker, 1997)'
_computing_publication_material 'PLATON (Spek, 2003)'
_computing_structure_refinement 'SHELXL-97 (Sheldrick, 1997)'
_computing_structure_solution 'SHELXS-97 (Sheldrick, 1990)'
_diffrn_ambient_temperature 293(2)
_diffrn_detector 'Hybrid Pixel Array Detector'
_diffrn_detector_area_resol_mean 10.0000
_diffrn_detector_type HyPix
_diffrn_measured_fraction_theta_full 0.941
_diffrn_measured_fraction_theta_max 0.941
_diffrn_measurement_device 'four-circle diffractometer'
_diffrn_measurement_device_type 'XtaLAB Synergy, Dualflex, HyPix'
_diffrn_radiation_monochromator mirror
_diffrn_radiation_probe x-ray
_diffrn_radiation_type 'Cu K\a'
_diffrn_radiation_wavelength 1.54184
_diffrn_reflns_av_R_equivalents 0.0282
_diffrn_reflns_av_sigmaI/netI 0.0247
_diffrn_reflns_limit_h_max 9
_diffrn_reflns_limit_h_min -9
_diffrn_reflns_limit_k_max 14
_diffrn_reflns_limit_k_min -13
_diffrn_reflns_limit_l_max 14
_diffrn_reflns_limit_l_min -11
_diffrn_reflns_number 11487
_diffrn_reflns_theta_full 77.75
_diffrn_reflns_theta_max 77.75
_diffrn_reflns_theta_min 3.99
_diffrn_source 'micro-focus sealed X-ray tube'
_diffrn_source_type 'PhotonJet (Cu) X-ray Source'
_exptl_absorpt_coefficient_mu 1.907
_exptl_absorpt_correction_T_max 0.7630
_exptl_absorpt_correction_T_min 0.6791
_exptl_absorpt_correction_type multi-scan
_exptl_absorpt_process_details 'REQAB (Rigaku'
_exptl_crystal_colour 'clear light colourless'
_exptl_crystal_density_diffrn 1.287
_exptl_crystal_density_method 'not measured'
_exptl_crystal_description block
_exptl_crystal_F_000 380
_exptl_crystal_size_max 0.22
_exptl_crystal_size_mid 0.18
_exptl_crystal_size_min 0.15
_refine_diff_density_max 0.225
_refine_diff_density_min -0.419
_refine_diff_density_rms 0.035
_refine_ls_extinction_coef 0.0070(8)
_refine_ls_extinction_expression Fc^*^=kFc[1+0.001xFc^2^\l^3^/sin(2\q)]^-1/4^
_refine_ls_extinction_method SHELXL
_refine_ls_goodness_of_fit_ref 1.070
_refine_ls_hydrogen_treatment constr
_refine_ls_matrix_type full
_refine_ls_number_parameters 237
_refine_ls_number_reflns 3763
_refine_ls_number_restraints 0
_refine_ls_restrained_S_all 1.070
_refine_ls_R_factor_all 0.0435
_refine_ls_R_factor_gt 0.0402
_refine_ls_shift/su_max 0.000
_refine_ls_shift/su_mean 0.000
_refine_ls_structure_factor_coef Fsqd
_refine_ls_weighting_details 'calc w=1/[\s^2^(Fo^2^)+(0.0529P)^2^+0.1743P] where P=(Fo^2^+2Fc^2^)/3'
_refine_ls_weighting_scheme calc
_refine_ls_wR_factor_gt 0.1078
_refine_ls_wR_factor_ref 0.1105
_reflns_number_gt 3369
_reflns_number_total 3763
_reflns_threshold_expression >2sigma(I)
_cod_data_source_file d4cc05763e2.cif
_cod_data_source_block xxx
_cod_depositor_comments
;
The following automatic conversions were performed:

data item '_exptl_absorpt_correction_type' value 'Multi-scan' was
changed to 'multi-scan' in accordance with the
/home/data/users/saulius/crontab/automatic-downloads/rss-feeds/RSC/lib/dictionaries/cif_core.dic
dictionary named 'cif_core.dic' version 2.4.2 last updated on
2011-04-26.

data item '_refine_ls_hydrogen_treatment' value 'Constr' was changed
to 'constr' in accordance with the
/home/data/users/saulius/crontab/automatic-downloads/rss-feeds/RSC/lib/dictionaries/cif_core.dic
dictionary named 'cif_core.dic' version 2.4.2 last updated on
2011-04-26.

data item '_symmetry_cell_setting' value 'Triclinic' was changed to
'triclinic' in accordance with the
/home/data/users/saulius/crontab/automatic-downloads/rss-feeds/RSC/lib/dictionaries/cif_core.dic
dictionary named 'cif_core.dic' version 2.4.2 last updated on
2011-04-26.

Automatic conversion script
Id: cif_fix_values 8170 2020-07-09 18:12:32Z antanas 
;
_cod_database_code 7134078

loop_
_symmetry_equiv_pos_as_xyz
'x, y, z'
'-x, -y, -z'

loop_
_atom_site_label
_atom_site_type_symbol
_atom_site_fract_x
_atom_site_fract_y
_atom_site_fract_z
_atom_site_U_iso_or_equiv
_atom_site_adp_type
_atom_site_occupancy
_atom_site_symmetry_multiplicity
_atom_site_calc_flag
_atom_site_refinement_flags
_atom_site_disorder_assembly
_atom_site_disorder_group
C1 C 0.59068(18) 0.28148(13) 0.06085(11) 0.0404(3) Uani 1 1 d . . .
C2 C 0.5103(2) 0.30371(14) -0.04284(13) 0.0479(3) Uani 1 1 d . . .
H2 H 0.5819 0.3659 -0.0747 0.057 Uiso 1 1 calc R . .
C3 C 0.3273(2) 0.23570(16) -0.09914(13) 0.0532(4) Uani 1 1 d . . .
H3 H 0.2763 0.2525 -0.1676 0.064 Uiso 1 1 calc R . .
C4 C 0.2210(2) 0.14281(17) -0.05328(14) 0.0575(4) Uani 1 1 d . . .
H4 H 0.0979 0.0958 -0.0913 0.069 Uiso 1 1 calc R . .
C5 C 0.2969(2) 0.11944(15) 0.04900(13) 0.0513(4) Uani 1 1 d . . .
H5 H 0.2239 0.0558 0.0787 0.062 Uiso 1 1 calc R . .
C6 C 0.48048(18) 0.18867(13) 0.10922(11) 0.0406(3) Uani 1 1 d . . .
C7 C 0.79052(18) 0.35592(13) 0.11521(11) 0.0409(3) Uani 1 1 d . . .
C8 C 0.86036(19) 0.49023(14) 0.13652(13) 0.0454(3) Uani 1 1 d . . .
H8 H 0.7832 0.5331 0.1163 0.054 Uiso 1 1 calc R . .
C9 C 1.0450(2) 0.55921(14) 0.18790(13) 0.0489(3) Uani 1 1 d . . .
C10 C 1.1643(2) 0.49934(17) 0.21739(14) 0.0550(4) Uani 1 1 d . . .
H10 H 1.2884 0.5474 0.2518 0.066 Uiso 1 1 calc R . .
C11 C 1.0950(2) 0.36566(18) 0.19444(17) 0.0602(4) Uani 1 1 d . . .
H11 H 1.1735 0.3232 0.2133 0.072 Uiso 1 1 calc R . .
C12 C 0.9106(2) 0.29454(15) 0.14384(14) 0.0515(4) Uani 1 1 d . . .
H12 H 0.8664 0.2048 0.1288 0.062 Uiso 1 1 calc R . .
C14 C 0.54675(18) 0.16171(13) 0.22336(12) 0.0408(3) Uani 1 1 d . . .
C15 C 0.5323(2) 0.03550(14) 0.22102(13) 0.0489(3) Uani 1 1 d . . .
H15 H 0.4854 -0.0292 0.1481 0.059 Uiso 1 1 calc R . .
C16 C 0.5860(2) 0.00418(15) 0.32449(15) 0.0544(4) Uani 1 1 d . . .
H16 H 0.5736 -0.0810 0.3211 0.065 Uiso 1 1 calc R . .
C17 C 0.6583(2) 0.09977(16) 0.43320(14) 0.0555(4) Uani 1 1 d . . .
H17 H 0.6969 0.0795 0.5029 0.067 Uiso 1 1 calc R . .
C18 C 0.6729(2) 0.22518(15) 0.43805(13) 0.0509(4) Uani 1 1 d . . .
H18 H 0.7215 0.2888 0.5116 0.061 Uiso 1 1 calc R . .
C19 C 0.61643(19) 0.25909(13) 0.33495(12) 0.0421(3) Uani 1 1 d . . .
C20 C 0.6227(2) 0.39105(13) 0.34304(12) 0.0435(3) Uani 1 1 d . . .
H20 H 0.5549 0.4021 0.2772 0.052 Uiso 1 1 calc R . .
C21 C 0.7144(2) 0.49628(14) 0.43379(13) 0.0531(4) Uani 1 1 d . . .
H21 H 0.7832 0.4899 0.5020 0.064 Uiso 1 1 calc R . .
C22 C 0.7088(2) 0.62297(14) 0.42827(12) 0.0469(3) Uani 1 1 d . . .
C23 C 0.8186(3) 0.84549(15) 0.53365(15) 0.0595(4) Uani 1 1 d . . .
H23A H 0.6964 0.8468 0.5098 0.071 Uiso 1 1 calc R . .
H23B H 0.8921 0.8782 0.4791 0.071 Uiso 1 1 calc R . .
C24 C 0.9056(3) 0.92705(16) 0.66004(16) 0.0640(4) Uani 1 1 d . . .
H24A H 0.9186 1.0153 0.6655 0.096 Uiso 1 1 calc R . .
H24B H 1.0248 0.9230 0.6833 0.096 Uiso 1 1 calc R . .
H24C H 0.8295 0.8955 0.7128 0.096 Uiso 1 1 calc R . .
Cl1 Cl 1.12926(6) 0.72767(4) 0.21763(5) 0.07425(18) Uani 1 1 d . . .
O1 O 0.80764(17) 0.71540(10) 0.52957(9) 0.0587(3) Uani 1 1 d . . .
O2 O 0.62772(18) 0.64406(11) 0.34428(10) 0.0644(3) Uani 1 1 d . . .

loop_
_atom_site_aniso_label
_atom_site_aniso_U_11
_atom_site_aniso_U_22
_atom_site_aniso_U_33
_atom_site_aniso_U_23
_atom_site_aniso_U_13
_atom_site_aniso_U_12
C1 0.0427(7) 0.0355(6) 0.0397(6) 0.0059(5) 0.0084(5) 0.0134(5)
C2 0.0536(8) 0.0451(8) 0.0443(7) 0.0123(6) 0.0096(6) 0.0179(6)
C3 0.0563(9) 0.0574(9) 0.0413(7) 0.0068(6) 0.0007(6) 0.0237(7)
C4 0.0438(8) 0.0636(10) 0.0462(8) -0.0004(7) -0.0014(6) 0.0098(7)
C5 0.0466(8) 0.0494(8) 0.0420(7) 0.0034(6) 0.0080(6) 0.0039(6)
C6 0.0425(7) 0.0356(6) 0.0359(6) 0.0025(5) 0.0070(5) 0.0100(5)
C7 0.0410(7) 0.0410(7) 0.0391(7) 0.0111(5) 0.0101(5) 0.0125(6)
C8 0.0431(7) 0.0422(7) 0.0487(7) 0.0123(6) 0.0079(6) 0.0141(6)
C9 0.0482(8) 0.0429(7) 0.0469(7) 0.0102(6) 0.0090(6) 0.0078(6)
C10 0.0400(7) 0.0629(10) 0.0555(9) 0.0178(7) 0.0063(6) 0.0110(7)
C11 0.0481(9) 0.0644(10) 0.0746(11) 0.0268(8) 0.0109(7) 0.0250(8)
C12 0.0494(8) 0.0454(8) 0.0622(9) 0.0183(7) 0.0132(7) 0.0183(7)
C14 0.0391(7) 0.0373(7) 0.0403(7) 0.0080(5) 0.0103(5) 0.0079(5)
C15 0.0536(8) 0.0378(7) 0.0482(8) 0.0063(6) 0.0132(6) 0.0108(6)
C16 0.0639(10) 0.0406(7) 0.0617(9) 0.0191(7) 0.0190(7) 0.0178(7)
C17 0.0650(10) 0.0545(9) 0.0507(8) 0.0221(7) 0.0136(7) 0.0214(8)
C18 0.0609(9) 0.0470(8) 0.0397(7) 0.0098(6) 0.0086(6) 0.0158(7)
C19 0.0427(7) 0.0387(7) 0.0391(7) 0.0076(5) 0.0090(5) 0.0098(6)
C20 0.0475(7) 0.0422(7) 0.0370(6) 0.0077(5) 0.0087(5) 0.0141(6)
C21 0.0664(10) 0.0416(8) 0.0423(7) 0.0071(6) -0.0013(6) 0.0164(7)
C22 0.0512(8) 0.0417(7) 0.0394(7) 0.0067(5) 0.0035(6) 0.0117(6)
C23 0.0741(11) 0.0379(8) 0.0590(9) 0.0105(7) 0.0057(8) 0.0165(7)
C24 0.0742(11) 0.0448(8) 0.0603(10) 0.0011(7) 0.0130(8) 0.0151(8)
Cl1 0.0623(3) 0.0426(2) 0.0948(4) 0.0090(2) 0.0033(2) 0.00192(19)
O1 0.0778(8) 0.0364(5) 0.0473(6) 0.0035(4) -0.0076(5) 0.0158(5)
O2 0.0789(8) 0.0526(6) 0.0511(6) 0.0106(5) -0.0085(5) 0.0222(6)

loop_
_atom_type_symbol
_atom_type_description
_atom_type_scat_dispersion_real
_atom_type_scat_dispersion_imag
_atom_type_scat_source
C C 0.0181 0.0091 'International Tables Vol C Tables 4.2.6.8 and 6.1.1.4'
H H 0.0000 0.0000 'International Tables Vol C Tables 4.2.6.8 and 6.1.1.4'
Cl Cl 0.3639 0.7018 'International Tables Vol C Tables 4.2.6.8 and 6.1.1.4'
O O 0.0492 0.0322 'International Tables Vol C Tables 4.2.6.8 and 6.1.1.4'

loop_
_geom_angle_atom_site_label_1
_geom_angle_atom_site_label_2
_geom_angle_atom_site_label_3
_geom_angle
_geom_angle_site_symmetry_1
_geom_angle_site_symmetry_3
_geom_angle_publ_flag
C2 C1 C6 118.72(12) . . ?
C2 C1 C7 118.81(12) . . ?
C6 C1 C7 122.47(12) . . ?
C3 C2 C1 121.60(14) . . ?
C4 C3 C2 119.56(14) . . ?
C3 C4 C5 119.91(14) . . ?
C4 C5 C6 121.75(14) . . ?
C5 C6 C1 118.42(13) . . ?
C5 C6 C14 117.67(12) . . ?
C1 C6 C14 123.89(12) . . ?
C12 C7 C8 118.73(13) . . ?
C12 C7 C1 121.71(13) . . ?
C8 C7 C1 119.56(12) . . ?
C9 C8 C7 119.53(13) . . ?
C10 C9 C8 122.08(14) . . ?
C10 C9 Cl1 118.89(12) . . ?
C8 C9 Cl1 119.03(12) . . ?
C9 C10 C11 118.23(14) . . ?
C12 C11 C10 120.80(15) . . ?
C11 C12 C7 120.61(14) . . ?
C15 C14 C19 118.82(12) . . ?
C15 C14 C6 119.03(12) . . ?
C19 C14 C6 122.09(12) . . ?
C16 C15 C14 121.53(13) . . ?
C15 C16 C17 119.78(14) . . ?
C18 C17 C16 119.81(14) . . ?
C17 C18 C19 121.57(14) . . ?
C18 C19 C14 118.46(13) . . ?
C18 C19 C20 120.80(12) . . ?
C14 C19 C20 120.70(12) . . ?
C21 C20 C19 127.10(13) . . ?
C20 C21 C22 120.85(14) . . ?
O2 C22 O1 123.03(14) . . ?
O2 C22 C21 125.77(13) . . ?
O1 C22 C21 111.20(12) . . ?
O1 C23 C24 107.25(13) . . ?
C22 O1 C23 116.57(12) . . ?

loop_
_geom_bond_atom_site_label_1
_geom_bond_atom_site_label_2
_geom_bond_distance
_geom_bond_site_symmetry_2
_geom_bond_publ_flag
C1 C2 1.3978(19) . ?
C1 C6 1.4061(19) . ?
C1 C7 1.4916(18) . ?
C2 C3 1.379(2) . ?
C3 C4 1.375(2) . ?
C4 C5 1.377(2) . ?
C5 C6 1.3954(19) . ?
C6 C14 1.4926(19) . ?
C7 C12 1.390(2) . ?
C7 C8 1.3927(19) . ?
C8 C9 1.380(2) . ?
C9 C10 1.375(2) . ?
C9 Cl1 1.7432(15) . ?
C10 C11 1.384(2) . ?
C11 C12 1.381(2) . ?
C14 C15 1.3928(19) . ?
C14 C19 1.4142(18) . ?
C15 C16 1.380(2) . ?
C16 C17 1.382(2) . ?
C17 C18 1.377(2) . ?
C18 C19 1.399(2) . ?
C19 C20 1.4632(19) . ?
C20 C21 1.322(2) . ?
C21 C22 1.467(2) . ?
C22 O2 1.2061(17) . ?
C22 O1 1.3346(17) . ?
C23 O1 1.4398(18) . ?
C23 C24 1.489(2) . ?

loop_
_geom_torsion_atom_site_label_1
_geom_torsion_atom_site_label_2
_geom_torsion_atom_site_label_3
_geom_torsion_atom_site_label_4
_geom_torsion
_geom_torsion_site_symmetry_1
_geom_torsion_site_symmetry_2
_geom_torsion_site_symmetry_3
_geom_torsion_site_symmetry_4
_geom_torsion_publ_flag
C6 C1 C2 C3 -0.9(2) . . . . ?
C7 C1 C2 C3 178.35(13) . . . . ?
C1 C2 C3 C4 -0.6(2) . . . . ?
C2 C3 C4 C5 0.8(2) . . . . ?
C3 C4 C5 C6 0.6(2) . . . . ?
C4 C5 C6 C1 -2.1(2) . . . . ?
C4 C5 C6 C14 176.41(14) . . . . ?
C2 C1 C6 C5 2.23(19) . . . . ?
C7 C1 C6 C5 -177.04(12) . . . . ?
C2 C1 C6 C14 -176.18(12) . . . . ?
C7 C1 C6 C14 4.5(2) . . . . ?
C2 C1 C7 C12 -129.63(14) . . . . ?
C6 C1 C7 C12 49.65(19) . . . . ?
C2 C1 C7 C8 49.42(18) . . . . ?
C6 C1 C7 C8 -131.31(14) . . . . ?
C12 C7 C8 C9 -1.6(2) . . . . ?
C1 C7 C8 C9 179.37(12) . . . . ?
C7 C8 C9 C10 1.1(2) . . . . ?
C7 C8 C9 Cl1 -178.37(10) . . . . ?
C8 C9 C10 C11 -0.1(2) . . . . ?
Cl1 C9 C10 C11 179.31(12) . . . . ?
C9 C10 C11 C12 -0.3(3) . . . . ?
C10 C11 C12 C7 -0.2(3) . . . . ?
C8 C7 C12 C11 1.1(2) . . . . ?
C1 C7 C12 C11 -179.80(14) . . . . ?
C5 C6 C14 C15 57.63(18) . . . . ?
C1 C6 C14 C15 -123.95(15) . . . . ?
C5 C6 C14 C19 -119.57(15) . . . . ?
C1 C6 C14 C19 58.85(19) . . . . ?
C19 C14 C15 C16 -0.7(2) . . . . ?
C6 C14 C15 C16 -177.95(13) . . . . ?
C14 C15 C16 C17 -0.9(2) . . . . ?
C15 C16 C17 C18 1.3(2) . . . . ?
C16 C17 C18 C19 -0.1(2) . . . . ?
C17 C18 C19 C14 -1.4(2) . . . . ?
C17 C18 C19 C20 176.32(15) . . . . ?
C15 C14 C19 C18 1.8(2) . . . . ?
C6 C14 C19 C18 178.97(13) . . . . ?
C15 C14 C19 C20 -175.97(13) . . . . ?
C6 C14 C19 C20 1.2(2) . . . . ?
C18 C19 C20 C21 16.3(2) . . . . ?
C14 C19 C20 C21 -166.03(15) . . . . ?
C19 C20 C21 C22 179.39(14) . . . . ?
C20 C21 C22 O2 -1.5(3) . . . . ?
C20 C21 C22 O1 178.93(15) . . . . ?
O2 C22 O1 C23 -1.8(2) . . . . ?
C21 C22 O1 C23 177.83(14) . . . . ?
C24 C23 O1 C22 170.27(14) . . . . ?
